data_2019967
loop_
_publ_author_name
'Schwarzer, Anke'
'Fels, Sabine'
'B\"ohme, Uwe'

_publ_section_title
;
 Two reversible enantiotropic phase transitions in a pentacoordinate
 silicon complex with an <i>O</i>,<i>N</i>,<i>O</i>'-tridentate valinate
 ligand
;
_journal_coeditor_code EG3182
_journal_issue 6
_journal_name_full 'Acta Crystallographica Section C'
_journal_page_first 511
_journal_page_last 516
_journal_paper_doi 10.1107/S2053229615009778
_journal_volume 71
_journal_year 2015
_chemical_formula_iupac 'C12 H21 N O3 Si'
_chemical_formula_moiety 'C12 H21 N O3 Si'
_chemical_formula_sum 'C12 H21 N O3 Si'
_chemical_formula_weight 255.39
_chemical_name_common
;
(3S)-5,7,9,9-tetramethyl-3-(propan-2-yl)-2H,3H,9H-1,8,4\l^4^,\
\l^5^-[1,3\l^4^,2\l^5^]oxazasilolo[2,3-b][1,3\l^4^,2\l^5^]oxazasilin-2-one
;
_chemical_name_systematic
Dimethyl[<i>N</i>-(4-oxidopent-3-en-2-ylidene)valinato-\k^3^<i>O</i>,<i>N</i>,<i>O</i>']silicon(II)
_space_group_crystal_system orthorhombic
_space_group_IT_number 19
_space_group_name_Hall 'P 2ac 2ab'
_space_group_name_H-M_alt 'P 21 21 21'
_symmetry_space_group_name_Hall 'P 2ac 2ab'
_symmetry_space_group_name_H-M 'P 21 21 21'
_atom_sites_solution_hydrogens geom
_audit_creation_method SHELXL-2014/7
_cell_angle_alpha 90
_cell_angle_beta 90
_cell_angle_gamma 90
_cell_formula_units_Z 4
_cell_length_a 7.7870(3)
_cell_length_b 8.1899(2)
_cell_length_c 22.0975(6)
_cell_measurement_reflns_used 3236
_cell_measurement_temperature 203(2)
_cell_measurement_theta_max 29.58
_cell_measurement_theta_min 1.84
_cell_volume 1409.26(7)
_computing_cell_refinement
;
X-AREA (Stoe & Cie, 2009)
;
_computing_data_collection
;
X-AREA (Stoe & Cie, 2009)
;
_computing_data_reduction
;
X-RED (Stoe & Cie, 2009)
;
_computing_molecular_graphics
;
ORTEP-3 for Windows (Farrugia, 2012)
;
_computing_publication_material
;
SHELXL2014 (Sheldrick, 2015)
;
_computing_structure_refinement
;
SHELXL2014 (Sheldrick, 2015)
;
_computing_structure_solution
;
SHELXS97 (Sheldrick, 2008)
;
_diffrn_ambient_temperature 203(2)
_diffrn_detector_area_resol_mean 6.67
_diffrn_measured_fraction_theta_full 0.997
_diffrn_measured_fraction_theta_max 0.998
_diffrn_measurement_device '2-circle goniometer'
_diffrn_measurement_device_type 'Stoe IPDS 2'
_diffrn_measurement_method 'rotation method'
_diffrn_radiation_monochromator graphite
_diffrn_radiation_source 'fine-focus sealed tube'
_diffrn_radiation_type MoK\a
_diffrn_radiation_wavelength 0.71073
_diffrn_reflns_av_R_equivalents 0.0
_diffrn_reflns_limit_h_max 10
_diffrn_reflns_limit_h_min -10
_diffrn_reflns_limit_k_max 10
_diffrn_reflns_limit_k_min 0
_diffrn_reflns_limit_l_max 28
_diffrn_reflns_limit_l_min 0
_diffrn_reflns_number 3236
_diffrn_reflns_theta_full 25.242
_diffrn_reflns_theta_max 27.500
_diffrn_reflns_theta_min 1.843
_exptl_absorpt_coefficient_mu 0.164
_exptl_absorpt_correction_T_max 0.9315
_exptl_absorpt_correction_T_min 0.8283
_exptl_absorpt_correction_type integration
_exptl_absorpt_process_details
;
(X-RED; Stoe & Cie, 2009)
;
_exptl_crystal_colour Colourless
_exptl_crystal_density_diffrn 1.204
_exptl_crystal_description Prism
_exptl_crystal_F_000 552
_exptl_crystal_size_max 0.400
_exptl_crystal_size_mid 0.210
_exptl_crystal_size_min 0.180
_refine_diff_density_max 0.637
_refine_diff_density_min -0.560
_refine_ls_abs_structure_details
;
Flack <i>x</i> determined using 1174 quotients [(I+)-(I-)]/[(I+)+(I-)]
(Parsons <i>et al.</i>,  2013)
;
_refine_ls_abs_structure_Flack -0.05(5)
_refine_ls_extinction_method none
_refine_ls_goodness_of_fit_ref 1.056
_refine_ls_hydrogen_treatment constr
_refine_ls_matrix_type full
_refine_ls_number_parameters 208
_refine_ls_number_reflns 3236
_refine_ls_number_restraints 84
_refine_ls_restrained_S_all 1.081
_refine_ls_R_factor_all 0.0527
_refine_ls_R_factor_gt 0.0472
_refine_ls_shift/su_max 0.006
_refine_ls_shift/su_mean 0.000
_refine_ls_structure_factor_coef Fsqd
_refine_ls_weighting_details 'w=1/[\s^2^(Fo^2^)+(0.0509P)^2^+0.8892P] where P=(Fo^2^+2Fc^2^)/3'
_refine_ls_weighting_scheme calc
_refine_ls_wR_factor_gt 0.1122
_refine_ls_wR_factor_ref 0.1163
_reflns_number_gt 2989
_reflns_number_total 3236
_reflns_threshold_expression I>2\s(I)
_cod_data_source_file eg3182sup1.cif
_cod_data_source_block II-HT
_cod_database_code 2019967
_shelx_space_group_comment
;
The symmetry employed for this shelxl refinement is uniquely defined
by the following loop, which should always be used as a source of
symmetry information in preference to the above space-group names.
They are only intended as comments.
;
_shelx_estimated_absorpt_t_min 0.937
_shelx_estimated_absorpt_t_max 0.971

loop_
_space_group_symop_operation_xyz
'x, y, z'
'-x+1/2, -y, z+1/2'
'x+1/2, -y+1/2, -z'
'-x, y+1/2, -z+1/2'

loop_
_atom_site_type_symbol
_atom_site_label
_atom_site_fract_x
_atom_site_fract_y
_atom_site_fract_z
_atom_site_U_iso_or_equiv
_atom_site_adp_type
_atom_site_calc_flag
_atom_site_occupancy
_atom_site_disorder_assembly
_atom_site_disorder_group
Si Si1 0.58338(10) 0.22608(10) 0.91073(4) 0.0306(2) Uani d 1 . .
O O1 0.6953(3) 0.4214(3) 0.91240(11) 0.0347(5) Uani d 1 . .
O O2 0.4560(3) 0.0420(3) 0.90229(18) 0.0626(9) Uani d 1 . .
N N1 0.3970(3) 0.3260(3) 0.87524(10) 0.0258(5) Uani d 1 . .
C C1 0.7458(6) 0.6906(5) 0.9480(2) 0.0616(12) Uani d 1 . .
H H1A 0.7947 0.6543 0.9860 0.092 Uiso calc 1 . .
H H1B 0.6831 0.7915 0.9543 0.092 Uiso calc 1 . .
H H1C 0.8371 0.7089 0.9189 0.092 Uiso calc 1 . .
C C2 0.6263(5) 0.5630(4) 0.92431(14) 0.0365(7) Uani d 1 . .
C C3 0.4562(4) 0.5934(4) 0.91335(17) 0.0361(7) Uani d 1 . .
H H3 0.4102 0.6946 0.9252 0.043 Uiso calc 1 . .
C C4 0.3481(4) 0.4797(4) 0.88523(12) 0.0280(6) Uani d 1 . .
C C5 0.1742(4) 0.5392(4) 0.86595(17) 0.0400(8) Uani d 1 . .
H H5A 0.1613 0.5247 0.8226 0.060 Uiso calc 1 . .
H H5B 0.1627 0.6541 0.8759 0.060 Uiso calc 1 . .
H H5C 0.0860 0.4774 0.8869 0.060 Uiso calc 1 . .
C C6 0.2780(4) 0.2139(4) 0.84422(13) 0.0379(7) Uani d 1 . .
H H6A 0.1593 0.2365 0.8579 0.045 Uiso calc 0.624(8) A 1
H H6B 0.1591 0.2566 0.8438 0.045 Uiso calc 0.376(8) A 2
O O3A 0.2266(8) -0.0650(6) 0.8503(4) 0.071(2) Uani d 0.624(8) A 1
C C7A 0.3290(8) 0.0418(4) 0.8636(4) 0.0481(17) Uani d 0.624(8) A 1
C C8A 0.2896(5) 0.2403(8) 0.77477(13) 0.0399(15) Uani d 0.624(8) A 1
H H8A 0.2775 0.3593 0.7681 0.048 Uiso calc 0.624(8) A 1
C C9A 0.1409(9) 0.1602(13) 0.7406(3) 0.070(3) Uani d 0.624(8) A 1
H H9A1 0.1536 0.1802 0.6976 0.105 Uiso calc 0.624(8) A 1
H H9A2 0.0330 0.2060 0.7545 0.105 Uiso calc 0.624(8) A 1
H H9A3 0.1417 0.0435 0.7481 0.105 Uiso calc 0.624(8) A 1
C C10A 0.4622(7) 0.1922(10) 0.7469(3) 0.059(2) Uani d 0.624(8) A 1
H H10A 0.4809 0.0760 0.7525 0.089 Uiso calc 0.624(8) A 1
H H10B 0.5536 0.2526 0.7666 0.089 Uiso calc 0.624(8) A 1
H H10C 0.4614 0.2174 0.7040 0.089 Uiso calc 0.624(8) A 1
O O3B 0.1998(10) -0.0599(8) 0.8910(5) 0.055(3) Uani d 0.376(8) A 2
C C7B 0.2932(11) 0.0573(8) 0.8819(4) 0.035(2) Uani d 0.376(8) A 2
C C8B 0.3286(12) 0.1371(11) 0.7827(3) 0.047(3) Uani d 0.376(8) A 2
H H8B 0.4430 0.0845 0.7845 0.056 Uiso calc 0.376(8) A 2
C C9B 0.193(2) 0.022(2) 0.7570(8) 0.092(6) Uani d 0.376(8) A 2
H H9B1 0.1824 -0.0734 0.7829 0.138 Uiso calc 0.376(8) A 2
H H9B2 0.2261 -0.0126 0.7167 0.138 Uiso calc 0.376(8) A 2
H H9B3 0.0829 0.0776 0.7551 0.138 Uiso calc 0.376(8) A 2
C C10B 0.333(3) 0.2945(14) 0.7454(5) 0.083(5) Uani d 0.376(8) A 2
H H10D 0.3633 0.2691 0.7039 0.124 Uiso calc 0.376(8) A 2
H H10E 0.4175 0.3685 0.7624 0.124 Uiso calc 0.376(8) A 2
H H10F 0.2207 0.3458 0.7464 0.124 Uiso calc 0.376(8) A 2
C C11 0.7670(5) 0.1392(5) 0.8671(2) 0.0524(10) Uani d 1 . .
H H11A 0.7264 0.0504 0.8418 0.079 Uiso calc 1 . .
H H11B 0.8533 0.0986 0.8950 0.079 Uiso calc 1 . .
H H11C 0.8169 0.2236 0.8418 0.079 Uiso calc 1 . .
C C12 0.5824(5) 0.2103(6) 0.99447(17) 0.0540(10) Uani d 1 . .
H H12A 0.4960 0.1319 1.0070 0.081 Uiso calc 1 . .
H H12B 0.5562 0.3162 1.0118 0.081 Uiso calc 1 . .
H H12C 0.6944 0.1746 1.0084 0.081 Uiso calc 1 . .

loop_
_atom_site_aniso_label
_atom_site_aniso_U_11
_atom_site_aniso_U_22
_atom_site_aniso_U_33
_atom_site_aniso_U_12
_atom_site_aniso_U_13
_atom_site_aniso_U_23
Si1 0.0244(4) 0.0288(4) 0.0388(4) 0.0055(3) -0.0039(3) 0.0031(3)
O1 0.0287(10) 0.0320(11) 0.0432(12) 0.0013(8) -0.0051(10) 0.0020(11)
O2 0.0378(13) 0.0260(11) 0.124(3) 0.0043(10) -0.0245(16) 0.0003(16)
N1 0.0252(11) 0.0286(11) 0.0236(10) 0.0052(10) -0.0019(9) 0.0004(9)
C1 0.057(2) 0.042(2) 0.086(3) -0.0080(19) -0.014(2) -0.017(2)
C2 0.0432(18) 0.0309(15) 0.0353(16) 0.0003(13) -0.0040(13) -0.0002(12)
C3 0.0399(16) 0.0293(14) 0.0392(16) 0.0063(12) 0.0031(14) -0.0017(14)
C4 0.0308(14) 0.0308(14) 0.0224(12) 0.0067(12) 0.0018(11) 0.0059(11)
C5 0.0332(17) 0.0378(17) 0.0491(19) 0.0115(14) -0.0039(15) 0.0070(15)
C6 0.0240(13) 0.0481(18) 0.0415(17) 0.0004(14) -0.0034(12) -0.0136(16)
O3A 0.064(3) 0.029(2) 0.120(6) -0.011(2) -0.029(4) -0.014(3)
C7A 0.046(2) 0.046(2) 0.052(2) 0.0015(13) 0.0016(13) -0.0041(13)
C8A 0.036(3) 0.053(4) 0.030(3) -0.010(3) -0.001(2) -0.012(3)
C9A 0.061(4) 0.097(7) 0.052(4) -0.030(4) -0.016(3) -0.018(4)
C10A 0.054(4) 0.084(5) 0.040(3) -0.004(4) 0.013(3) -0.020(3)
O3B 0.054(5) 0.026(3) 0.085(7) 0.003(3) -0.017(5) -0.013(4)
C7B 0.033(3) 0.033(2) 0.038(3) 0.0022(13) 0.0010(13) -0.0056(13)
C8B 0.052(6) 0.046(6) 0.042(5) 0.005(5) 0.000(4) -0.007(4)
C9B 0.099(12) 0.108(13) 0.068(9) -0.041(10) 0.002(8) -0.046(9)
C10B 0.125(13) 0.079(10) 0.045(7) -0.004(10) -0.012(8) -0.026(7)
C11 0.0380(19) 0.050(2) 0.069(3) 0.0167(17) -0.0009(18) -0.013(2)
C12 0.0396(18) 0.078(3) 0.0448(18) 0.001(2) -0.0018(16) 0.0263(19)

loop_
_atom_type_symbol
_atom_type_description
_atom_type_scat_dispersion_real
_atom_type_scat_dispersion_imag
_atom_type_scat_source
C C 0.0033 0.0016 'International Tables Vol C Tables 4.2.6.8 and 6.1.1.4'
H H 0.0000 0.0000 'International Tables Vol C Tables 4.2.6.8 and 6.1.1.4'
N N 0.0061 0.0033 'International Tables Vol C Tables 4.2.6.8 and 6.1.1.4'
O O 0.0106 0.0060 'International Tables Vol C Tables 4.2.6.8 and 6.1.1.4'
Si Si 0.0817 0.0704 'International Tables Vol C Tables 4.2.6.8 and 6.1.1.4'

loop_
_exptl_crystal_face_index_h
_exptl_crystal_face_index_k
_exptl_crystal_face_index_l
_exptl_crystal_face_perp_dist
30 2 0 0.3206
20 5 30 0.3370
19 1 -30 0.3553
20 9 -30 0.3801
-2 30 -2 0.8465
0 6 30 0.5672
-30 -1 -4 0.2698
-30 -11 5 0.2399
-21 0 -30 0.3742
-21 -6 30 0.4377
3 -30 0 0.7495

loop_
_geom_angle_atom_site_label_1
_geom_angle_atom_site_label_2
_geom_angle_atom_site_label_3
_geom_angle
_geom_angle_publ_flag
O2 Si1 O1 173.29(13) yes
O2 Si1 N1 83.95(12) yes
O1 Si1 N1 89.74(11) yes
O2 Si1 C12 92.4(2) yes
O1 Si1 C12 92.46(17) yes
N1 Si1 C12 116.90(16) yes
O2 Si1 C11 92.81(17) yes
O1 Si1 C11 88.78(16) yes
N1 Si1 C11 123.60(16) yes
C12 Si1 C11 119.5(2) yes
C2 O1 Si1 126.0(2) ?
C7A O2 Si1 118.8(2) ?
C7B O2 Si1 118.0(3) ?
C4 N1 C6 119.1(2) ?
C4 N1 Si1 125.0(2) ?
C6 N1 Si1 114.65(18) ?
C2 C1 H1A 109.5 ?
C2 C1 H1B 109.5 ?
H1A C1 H1B 109.5 ?
C2 C1 H1C 109.5 ?
H1A C1 H1C 109.5 ?
H1B C1 H1C 109.5 ?
O1 C2 C3 121.6(3) ?
O1 C2 C1 115.9(3) ?
C3 C2 C1 122.5(3) ?
C2 C3 C4 122.6(3) ?
C2 C3 H3 118.7 ?
C4 C3 H3 118.7 ?
N1 C4 C3 122.0(3) ?
N1 C4 C5 121.1(3) ?
C3 C4 C5 116.9(3) ?
C4 C5 H5A 109.5 ?
C4 C5 H5B 109.5 ?
H5A C5 H5B 109.5 ?
C4 C5 H5C 109.5 ?
H5A C5 H5C 109.5 ?
H5B C5 H5C 109.5 ?
N1 C6 C7A 106.3(3) ?
N1 C6 C7B 102.7(4) ?
N1 C6 C8B 120.1(4) ?
C7B C6 C8B 96.7(6) ?
N1 C6 C8A 109.7(3) ?
C7A C6 C8A 113.0(4) ?
N1 C6 H6A 109.2 ?
C7A C6 H6A 109.2 ?
C8A C6 H6A 109.2 ?
N1 C6 H6B 111.9 ?
C7B C6 H6B 111.9 ?
C8B C6 H6B 111.9 ?
O3A C7A O2 130.8(5) ?
O3A C7A C6 115.2(4) ?
O2 C7A C6 112.3(3) ?
C9A C8A C10A 110.9(5) ?
C9A C8A C6 112.6(4) ?
C10A C8A C6 114.4(4) ?
C9A C8A H8A 106.1 ?
C10A C8A H8A 106.1 ?
C6 C8A H8A 106.1 ?
C8A C9A H9A1 109.5 ?
C8A C9A H9A2 109.5 ?
H9A1 C9A H9A2 109.5 ?
C8A C9A H9A3 109.5 ?
H9A1 C9A H9A3 109.5 ?
H9A2 C9A H9A3 109.5 ?
C8A C10A H10A 109.5 ?
C8A C10A H10B 109.5 ?
H10A C10A H10B 109.5 ?
C8A C10A H10C 109.5 ?
H10A C10A H10C 109.5 ?
H10B C10A H10C 109.5 ?
O3B C7B O2 115.5(6) ?
O3B C7B C6 134.6(7) ?
O2 C7B C6 109.3(4) ?
C10B C8B C9B 109.7(12) ?
C10B C8B C6 97.8(6) ?
C9B C8B C6 113.6(8) ?
C10B C8B H8B 111.7 ?
C9B C8B H8B 111.7 ?
C6 C8B H8B 111.7 ?
C8B C9B H9B1 109.5 ?
C8B C9B H9B2 109.5 ?
H9B1 C9B H9B2 109.5 ?
C8B C9B H9B3 109.5 ?
H9B1 C9B H9B3 109.5 ?
H9B2 C9B H9B3 109.5 ?
C8B C10B H10D 109.5 ?
C8B C10B H10E 109.5 ?
H10D C10B H10E 109.5 ?
C8B C10B H10F 109.5 ?
H10D C10B H10F 109.5 ?
H10E C10B H10F 109.5 ?
Si1 C11 H11A 109.5 ?
Si1 C11 H11B 109.5 ?
H11A C11 H11B 109.5 ?
Si1 C11 H11C 109.5 ?
H11A C11 H11C 109.5 ?
H11B C11 H11C 109.5 ?
Si1 C12 H12A 109.5 ?
Si1 C12 H12B 109.5 ?
H12A C12 H12B 109.5 ?
Si1 C12 H12C 109.5 ?
H12A C12 H12C 109.5 ?
H12B C12 H12C 109.5 ?

loop_
_geom_bond_atom_site_label_1
_geom_bond_atom_site_label_2
_geom_bond_distance
_geom_bond_publ_flag
Si1 O2 1.814(3) yes
Si1 O1 1.822(2) yes
Si1 N1 1.841(2) yes
Si1 C12 1.855(4) yes
Si1 C11 1.866(4) yes
O1 C2 1.304(4) ?
O2 C7A 1.308(6) ?
O2 C7B 1.352(8) ?
N1 C4 1.334(4) ?
N1 C6 1.473(4) ?
C1 C2 1.494(5) ?
C1 H1A 0.9700 ?
C1 H1B 0.9700 ?
C1 H1C 0.9700 ?
C2 C3 1.370(5) ?
C3 C4 1.401(5) ?
C3 H3 0.9400 ?
C4 C5 1.502(4) ?
C5 H5A 0.9700 ?
C5 H5B 0.9700 ?
C5 H5C 0.9700 ?
C6 C7A 1.5260(14) ?
C6 C7B 1.5335(14) ?
C6 C8B 1.5494(14) ?
C6 C8A 1.5524(14) ?
C6 H6A 0.9900 ?
C6 H6B 0.9900 ?
O3A C7A 1.2190(14) ?
C8A C9A 1.5299(14) ?
C8A C10A 1.5299(14) ?
C8A H8A 0.9900 ?
C9A H9A1 0.9700 ?
C9A H9A2 0.9700 ?
C9A H9A3 0.9700 ?
C10A H10A 0.9700 ?
C10A H10B 0.9700 ?
C10A H10C 0.9700 ?
O3B C7B 1.2215(14) ?
C8B C10B 1.5294(14) ?
C8B C9B 1.5297(14) ?
C8B H8B 0.9900 ?
C9B H9B1 0.9700 ?
C9B H9B2 0.9700 ?
C9B H9B3 0.9700 ?
C10B H10D 0.9700 ?
C10B H10E 0.9700 ?
C10B H10F 0.9700 ?
C11 H11A 0.9700 ?
C11 H11B 0.9700 ?
C11 H11C 0.9700 ?
C12 H12A 0.9700 ?
C12 H12B 0.9700 ?
C12 H12C 0.9700 ?

loop_
_geom_hbond_atom_site_label_D
_geom_hbond_atom_site_label_H
_geom_hbond_atom_site_label_A
_geom_hbond_site_symmetry_A
_geom_hbond_distance_DH
_geom_hbond_distance_HA
_geom_hbond_distance_DA
_geom_hbond_angle_DHA
C5 H5B O3A 1_565 0.97 2.42 3.285(6) 148.2
C5 H5B O3B 1_565 0.97 2.38 3.335(8) 166.8
C3 H3 O3B 1_565 0.94 2.70 3.506(9) 144.1

loop_
_geom_torsion_atom_site_label_1
_geom_torsion_atom_site_label_2
_geom_torsion_atom_site_label_3
_geom_torsion_atom_site_label_4
_geom_torsion
N1 Si1 O1 C2 38.8(3)
C12 Si1 O1 C2 -78.1(3)
C11 Si1 O1 C2 162.4(3)
N1 Si1 O2 C7A 19.1(5)
C12 Si1 O2 C7A 135.9(5)
C11 Si1 O2 C7A -104.4(5)
N1 Si1 O2 C7B -5.8(6)
C12 Si1 O2 C7B 111.0(6)
C11 Si1 O2 C7B -129.3(6)
O2 Si1 N1 C4 150.1(3)
O1 Si1 N1 C4 -32.2(2)
C12 Si1 N1 C4 60.5(3)
C11 Si1 N1 C4 -120.5(3)
O2 Si1 N1 C6 -16.8(2)
O1 Si1 N1 C6 160.9(2)
C12 Si1 N1 C6 -106.5(2)
C11 Si1 N1 C6 72.6(3)
Si1 O1 C2 C3 -26.9(5)
Si1 O1 C2 C1 155.6(3)
O1 C2 C3 C4 -4.3(5)
C1 C2 C3 C4 173.0(4)
C6 N1 C4 C3 -178.7(3)
Si1 N1 C4 C3 15.0(4)
C6 N1 C4 C5 0.6(4)
Si1 N1 C4 C5 -165.8(2)
C2 C3 C4 N1 10.0(5)
C2 C3 C4 C5 -169.3(3)
C4 N1 C6 C7A -155.5(4)
Si1 N1 C6 C7A 12.3(4)
C4 N1 C6 C7B -136.2(5)
Si1 N1 C6 C7B 31.6(5)
C4 N1 C6 C8B 118.2(5)
Si1 N1 C6 C8B -74.1(5)
C4 N1 C6 C8A 82.0(4)
Si1 N1 C6 C8A -110.3(3)
Si1 O2 C7A O3A -179.7(8)
Si1 O2 C7A C6 -15.9(8)
N1 C6 C7A O3A 168.3(7)
C8A C6 C7A O3A -71.3(8)
N1 C6 C7A O2 1.8(7)
C8A C6 C7A O2 122.2(6)
N1 C6 C8A C9A -165.9(5)
C7A C6 C8A C9A 75.6(6)
N1 C6 C8A C10A 66.3(6)
C7A C6 C8A C10A -52.1(6)
Si1 O2 C7B O3B -162.4(8)
Si1 O2 C7B C6 25.3(9)
N1 C6 C7B O3B 155.5(12)
C8B C6 C7B O3B -81.5(13)
N1 C6 C7B O2 -34.3(8)
C8B C6 C7B O2 88.7(8)
N1 C6 C8B C10B -65.4(10)
C7B C6 C8B C10B -174.4(9)
N1 C6 C8B C9B 179.0(10)
C7B C6 C8B C9B 70.1(11)

_cod_database_fobs_code 2019967
